data_1514125
loop_
_publ_author_name
'Wiegand, Thomas'
'Eckert, Hellmut'
'Ren, Jinjun'
'Brunklaus, Gunther'
'Fr\"ohlich, Roland'
'Daniliuc, Constantin G.'
'L\"ubbe, Gerrit'
'Bussmann, Kathrin'
'Kehr, Gerald'
'Erker, Gerhard'
'Grimme, Stefan'

_publ_section_title
;
 Indirect &quot;no-bond&quot; (31)p&#x00B7;&#x00B7;&#x00B7;(31)p spin-spin
 couplings in p,p-[3]ferrocenophanes: insights from solid-state NMR
 spectroscopy and DFT calculations.
;
_journal_issue 12
_journal_name_full 'The journal of physical chemistry. A'
_journal_page_first 2316
_journal_page_last 2331
_journal_paper_doi 10.1021/jp500172b
_journal_volume 118
_journal_year 2014
_chemical_formula_sum 'C39 H48 Cl2 Fe P2'
_chemical_formula_weight 705.46
_chemical_name_systematic
; 
 ? 
;
_space_group_IT_number 61
_symmetry_cell_setting orthorhombic
_symmetry_space_group_name_Hall '-P 2ac 2ab'
_symmetry_space_group_name_H-M 'P b c a'
_atom_sites_solution_hydrogens geom
_atom_sites_solution_primary direct
_atom_sites_solution_secondary difmap
_audit_creation_method SHELXL-97
_cell_angle_alpha 90.00
_cell_angle_beta 90.00
_cell_angle_gamma 90.00
_cell_formula_units_Z 16
_cell_length_a 13.4011(3)
_cell_length_b 21.5414(3)
_cell_length_c 48.6745(10)
_cell_measurement_reflns_used 17765
_cell_measurement_temperature 223(2)
_cell_measurement_theta_max 27.88
_cell_measurement_theta_min 4.08
_cell_volume 14051.3(5)
_computing_cell_refinement 'Collect (Nonius B.V., 1998)'
_computing_data_collection 'Collect (Nonius B.V., 1998)'
_computing_data_reduction 'Denzo-SMN (Otwinowski & Minor, 1997)'
_computing_molecular_graphics 'XP (BrukerAXS, 2000)'
_computing_publication_material 'SHELXL-97 (Sheldrick, 1997)'
_computing_structure_refinement 'SHELXL-97 (Sheldrick, 1997)'
_computing_structure_solution 'SHELXS-97 (Sheldrick, 1990)'
_diffrn_ambient_temperature 223(2)
_diffrn_measured_fraction_theta_full 0.993
_diffrn_measured_fraction_theta_max 0.993
_diffrn_measurement_device_type 'Nonius KappaCCD APEXII'
_diffrn_measurement_method '\w and \f scans'
_diffrn_radiation_monochromator 'Montel mirror'
_diffrn_radiation_source 'rotating anode Nonius FR591'
_diffrn_radiation_type MoK\a
_diffrn_radiation_wavelength 0.71073
_diffrn_reflns_av_R_equivalents 0.0461
_diffrn_reflns_av_sigmaI/netI 0.0449
_diffrn_reflns_limit_h_max 15
_diffrn_reflns_limit_h_min -15
_diffrn_reflns_limit_k_max 25
_diffrn_reflns_limit_k_min -25
_diffrn_reflns_limit_l_max 57
_diffrn_reflns_limit_l_min -57
_diffrn_reflns_number 23498
_diffrn_reflns_theta_full 25.00
_diffrn_reflns_theta_max 25.00
_diffrn_reflns_theta_min 4.08
_exptl_absorpt_coefficient_mu 0.700
_exptl_absorpt_correction_T_max 0.9333
_exptl_absorpt_correction_T_min 0.7918
_exptl_absorpt_correction_type multi-scan
_exptl_absorpt_process_details 'Denzo (Otwinowski, Borek, Majewski & Minor, 2003)'
_exptl_crystal_colour yellow
_exptl_crystal_density_diffrn 1.334
_exptl_crystal_density_method 'not measured'
_exptl_crystal_description prism
_exptl_crystal_F_000 5952
_exptl_crystal_size_max 0.35
_exptl_crystal_size_mid 0.12
_exptl_crystal_size_min 0.10
_refine_diff_density_max 2.017
_refine_diff_density_min -0.877
_refine_diff_density_rms 0.104
_refine_ls_extinction_method none
_refine_ls_goodness_of_fit_ref 1.079
_refine_ls_hydrogen_treatment constr
_refine_ls_matrix_type full
_refine_ls_number_parameters 795
_refine_ls_number_reflns 12271
_refine_ls_number_restraints 0
_refine_ls_restrained_S_all 1.079
_refine_ls_R_factor_all 0.0887
_refine_ls_R_factor_gt 0.0756
_refine_ls_shift/su_max 0.001
_refine_ls_shift/su_mean 0.000
_refine_ls_structure_factor_coef Fsqd
_refine_ls_weighting_details 'calc w=1/[\s^2^(Fo^2^)+(0.1054P)^2^+33.3312P] where P=(Fo^2^+2Fc^2^)/3'
_refine_ls_weighting_scheme calc
_refine_ls_wR_factor_gt 0.2008
_refine_ls_wR_factor_ref 0.2117
_reflns_number_gt 10054
_reflns_number_total 12271
_reflns_threshold_expression >2sigma(I)
_cod_data_source_file jp500172b_si_002.cif
_cod_data_source_block erk6450
_cod_original_sg_symbol_H-M Pbca
_cod_database_code 1514125

loop_
_symmetry_equiv_pos_as_xyz
'x, y, z'
'-x+1/2, -y, z+1/2'
'-x, y+1/2, -z+1/2'
'x+1/2, -y+1/2, -z'
'-x, -y, -z'
'x-1/2, y, -z-1/2'
'x, -y-1/2, z-1/2'
'-x-1/2, y-1/2, z'

loop_
_atom_site_label
_atom_site_type_symbol
_atom_site_fract_x
_atom_site_fract_y
_atom_site_fract_z
_atom_site_U_iso_or_equiv
_atom_site_adp_type
_atom_site_occupancy
_atom_site_symmetry_multiplicity
_atom_site_calc_flag
_atom_site_refinement_flags
Fe1A Fe 0.81538(4) 0.19571(3) 0.125389(12) 0.02692(18) Uani 1 1 d .
P1A P 0.71160(8) 0.27077(5) 0.20991(2) 0.0284(3) Uani 1 1 d .
P2A P 0.60302(8) 0.27788(5) 0.14115(2) 0.0257(2) Uani 1 1 d .
C1A C 0.9218(3) 0.2617(2) 0.12638(9) 0.0342(10) Uani 1 1 d .
C2A C 0.9642(3) 0.2044(2) 0.11770(9) 0.0382(11) Uani 1 1 d .
H2A H 1.0164 0.1832 0.1266 0.046 Uiso 1 1 calc R
C3A C 0.9144(4) 0.1841(2) 0.09340(10) 0.0430(11) Uani 1 1 d .
H3A H 0.9276 0.1474 0.0836 0.052 Uiso 1 1 calc R
C4A C 0.8415(4) 0.2294(2) 0.08656(10) 0.0391(11) Uani 1 1 d .
H4A H 0.7972 0.2280 0.0716 0.047 Uiso 1 1 calc R
C5A C 0.8480(3) 0.2774(2) 0.10666(9) 0.0362(10) Uani 1 1 d .
H5A H 0.8094 0.3139 0.1068 0.043 Uiso 1 1 calc R
C6A C 0.9445(3) 0.2988(2) 0.15190(9) 0.0369(10) Uani 1 1 d .
H6A H 0.9660 0.3405 0.1457 0.044 Uiso 1 1 calc R
C7A C 1.0315(4) 0.2713(3) 0.16804(11) 0.0526(14) Uani 1 1 d .
H7A1 H 1.0150 0.2293 0.1736 0.079 Uiso 1 1 calc R
H7A2 H 1.0441 0.2964 0.1842 0.079 Uiso 1 1 calc R
H7A3 H 1.0906 0.2706 0.1565 0.079 Uiso 1 1 calc R
C8A C 0.8507(3) 0.30869(19) 0.16992(9) 0.0320(9) Uani 1 1 d .
H8A1 H 0.8666 0.3395 0.1841 0.038 Uiso 1 1 calc R
H8A2 H 0.7978 0.3262 0.1584 0.038 Uiso 1 1 calc R
C9A C 0.8096(3) 0.25019(18) 0.18417(8) 0.0265(9) Uani 1 1 d .
H9A H 0.8654 0.2300 0.1941 0.032 Uiso 1 1 calc R
C10A C 0.7663(3) 0.20328(18) 0.16424(8) 0.0258(8) Uani 1 1 d .
C11A C 0.8064(3) 0.14276(19) 0.16005(9) 0.0317(9) Uani 1 1 d .
H11A H 0.8594 0.1253 0.1701 0.038 Uiso 1 1 calc R
C12A C 0.7537(3) 0.11262(19) 0.13826(9) 0.0345(10) Uani 1 1 d .
H12A H 0.7663 0.0727 0.1313 0.041 Uiso 1 1 calc R
C13A C 0.6783(3) 0.1548(2) 0.12914(9) 0.0330(10) Uani 1 1 d .
H13A H 0.6324 0.1472 0.1149 0.040 Uiso 1 1 calc R
C14A C 0.6839(3) 0.21057(19) 0.14518(8) 0.0259(8) Uani 1 1 d .
C21A C 0.7803(4) 0.3111(2) 0.23850(11) 0.0440(12) Uani 1 1 d .
H21A H 0.7540 0.2906 0.2552 0.053 Uiso 1 1 calc R
C22A C 0.8915(4) 0.3035(2) 0.24145(10) 0.0411(11) Uani 1 1 d .
H22A H 0.9242 0.3212 0.2252 0.049 Uiso 1 1 calc R
H22B H 0.9073 0.2590 0.2419 0.049 Uiso 1 1 calc R
C23A C 0.9336(4) 0.3338(3) 0.26686(12) 0.0584(15) Uani 1 1 d .
H23A H 0.9146 0.3092 0.2830 0.070 Uiso 1 1 calc R
H23B H 1.0066 0.3337 0.2657 0.070 Uiso 1 1 calc R
C24A C 0.8994(5) 0.3977(3) 0.27083(14) 0.0651(17) Uani 1 1 d .
H24A H 0.9335 0.4245 0.2575 0.078 Uiso 1 1 calc R
H24B H 0.9192 0.4114 0.2892 0.078 Uiso 1 1 calc R
C25A C 0.7876(4) 0.4067(3) 0.26774(12) 0.0572(15) Uani 1 1 d .
H25A H 0.7536 0.3892 0.2838 0.069 Uiso 1 1 calc R
H25B H 0.7726 0.4512 0.2671 0.069 Uiso 1 1 calc R
C26A C 0.7480(5) 0.3759(3) 0.24194(13) 0.0592(15) Uani 1 1 d .
H26A H 0.6749 0.3771 0.2423 0.071 Uiso 1 1 calc R
H26B H 0.7700 0.3999 0.2260 0.071 Uiso 1 1 calc R
C31A C 0.6850(3) 0.1925(2) 0.22480(9) 0.0329(10) Uani 1 1 d .
H31A H 0.6628 0.1668 0.2091 0.039 Uiso 1 1 calc R
C32A C 0.7704(3) 0.1565(2) 0.23779(9) 0.0364(10) Uani 1 1 d .
H32A H 0.7969 0.1800 0.2534 0.044 Uiso 1 1 calc R
H32B H 0.8242 0.1516 0.2243 0.044 Uiso 1 1 calc R
C33A C 0.7367(4) 0.0927(2) 0.24760(10) 0.0447(12) Uani 1 1 d .
H33A H 0.7193 0.0672 0.2316 0.054 Uiso 1 1 calc R
H33B H 0.7921 0.0724 0.2572 0.054 Uiso 1 1 calc R
C34A C 0.6478(4) 0.0963(3) 0.26665(11) 0.0503(13) Uani 1 1 d .
H34A H 0.6253 0.0542 0.2711 0.060 Uiso 1 1 calc R
H34B H 0.6676 0.1166 0.2838 0.060 Uiso 1 1 calc R
C35A C 0.5631(4) 0.1318(3) 0.25386(12) 0.0544(14) Uani 1 1 d .
H35A H 0.5093 0.1362 0.2674 0.065 Uiso 1 1 calc R
H35B H 0.5368 0.1081 0.2383 0.065 Uiso 1 1 calc R
C36A C 0.5948(4) 0.1961(2) 0.24395(11) 0.0451(12) Uani 1 1 d .
H36A H 0.6115 0.2220 0.2599 0.054 Uiso 1 1 calc R
H36B H 0.5391 0.2157 0.2342 0.054 Uiso 1 1 calc R
C41A C 0.4873(3) 0.25283(18) 0.15807(8) 0.0265(9) Uani 1 1 d .
C42A C 0.4748(3) 0.1980(2) 0.17256(9) 0.0339(10) Uani 1 1 d .
H42A H 0.5289 0.1706 0.1746 0.041 Uiso 1 1 calc R
C43A C 0.3834(4) 0.1831(2) 0.18400(10) 0.0426(11) Uani 1 1 d .
H43A H 0.3759 0.1455 0.1936 0.051 Uiso 1 1 calc R
C44A C 0.3031(4) 0.2228(3) 0.18139(11) 0.0489(13) Uani 1 1 d .
H44A H 0.2411 0.2125 0.1892 0.059 Uiso 1 1 calc R
C45A C 0.3144(4) 0.2778(3) 0.16714(11) 0.0487(13) Uani 1 1 d .
H45A H 0.2599 0.3048 0.1650 0.058 Uiso 1 1 calc R
C46A C 0.4059(3) 0.2930(2) 0.15615(10) 0.0398(11) Uani 1 1 d .
H46A H 0.4137 0.3313 0.1471 0.048 Uiso 1 1 calc R
C51A C 0.5617(3) 0.2685(2) 0.10521(9) 0.0310(9) Uani 1 1 d .
C52A C 0.6012(4) 0.3078(2) 0.08547(10) 0.0467(12) Uani 1 1 d .
H52A H 0.6471 0.3386 0.0906 0.056 Uiso 1 1 calc R
C53A C 0.5730(6) 0.3018(3) 0.05793(12) 0.075(2) Uani 1 1 d .
H53A H 0.6015 0.3279 0.0446 0.090 Uiso 1 1 calc R
C54A C 0.5029(7) 0.2573(3) 0.04999(11) 0.083(3) Uani 1 1 d .
H54A H 0.4849 0.2527 0.0314 0.100 Uiso 1 1 calc R
C55A C 0.4610(6) 0.2204(3) 0.06986(13) 0.074(2) Uani 1 1 d .
H55A H 0.4120 0.1913 0.0649 0.088 Uiso 1 1 calc R
C56A C 0.4892(4) 0.2251(2) 0.09702(10) 0.0459(12) Uani 1 1 d .
H56A H 0.4596 0.1991 0.1102 0.055 Uiso 1 1 calc R
C61A C 1.1141(5) 0.4376(3) 0.32399(16) 0.080(2) Uani 1 1 d .
H61A H 1.1235 0.3966 0.3156 0.096 Uiso 1 1 calc R
H61B H 1.0474 0.4387 0.3322 0.096 Uiso 1 1 calc R
Cl1A Cl 1.20575(16) 0.44872(8) 0.35029(6) 0.1023(8) Uani 1 1 d .
Cl2A Cl 1.1219(2) 0.49413(9) 0.29870(5) 0.1091(9) Uani 1 1 d .
C62A C 0.1085(5) 0.3092(3) 0.07440(13) 0.0628(16) Uani 1 1 d .
H62A H 0.1158 0.3513 0.0671 0.075 Uiso 1 1 calc R
H62B H 0.0473 0.3080 0.0854 0.075 Uiso 1 1 calc R
Cl3A Cl 0.09720(18) 0.25697(9) 0.04704(4) 0.0962(7) Uani 1 1 d .
Cl4A Cl 0.20926(19) 0.29262(9) 0.09524(6) 0.1225(10) Uani 1 1 d .
Fe1B Fe 0.31815(4) 0.55069(3) 0.127815(12) 0.02722(18) Uani 1 1 d .
P1B P 0.21368(8) 0.47765(5) 0.04326(2) 0.0329(3) Uani 1 1 d .
P2B P 0.10719(8) 0.46804(5) 0.11187(2) 0.0288(3) Uani 1 1 d .
C1B C 0.4253(3) 0.4842(2) 0.12633(9) 0.0343(10) Uani 1 1 d .
C2B C 0.4663(3) 0.5414(2) 0.13583(10) 0.0383(10) Uani 1 1 d .
H2B H 0.5187 0.5633 0.1273 0.046 Uiso 1 1 calc R
C3B C 0.4161(4) 0.5602(2) 0.15996(10) 0.0410(11) Uani 1 1 d .
H3B H 0.4294 0.5966 0.1700 0.049 Uiso 1 1 calc R
C4B C 0.3427(4) 0.5155(2) 0.16670(9) 0.0396(11) Uani 1 1 d .
H4B H 0.2987 0.5167 0.1817 0.048 Uiso 1 1 calc R
C5B C 0.3487(3) 0.4676(2) 0.14591(9) 0.0357(10) Uani 1 1 d .
H5B H 0.3092 0.4315 0.1453 0.043 Uiso 1 1 calc R
C6B C 0.4484(3) 0.4490(2) 0.10062(10) 0.0374(10) Uani 1 1 d .
H6B H 0.4709 0.4072 0.1064 0.045 Uiso 1 1 calc R
C7B C 0.5347(4) 0.4779(3) 0.08446(11) 0.0492(13) Uani 1 1 d .
H7B1 H 0.5185 0.5205 0.0799 0.074 Uiso 1 1 calc R
H7B2 H 0.5453 0.4545 0.0677 0.074 Uiso 1 1 calc R
H7B3 H 0.5948 0.4768 0.0955 0.074 Uiso 1 1 calc R
C8B C 0.3551(3) 0.43922(19) 0.08223(9) 0.0344(10) Uani 1 1 d .
H8B1 H 0.3722 0.4095 0.0677 0.041 Uiso 1 1 calc R
H8B2 H 0.3023 0.4205 0.0934 0.041 Uiso 1 1 calc R
C9B C 0.3134(3) 0.49786(19) 0.06877(9) 0.0296(9) Uani 1 1 d .
H9B H 0.3684 0.5186 0.0588 0.036 Uiso 1 1 calc R
C10B C 0.2693(3) 0.54379(18) 0.08866(8) 0.0267(9) Uani 1 1 d .
C11B C 0.3094(3) 0.60505(19) 0.09346(9) 0.0310(9) Uani 1 1 d .
H11B H 0.3624 0.6231 0.0837 0.037 Uiso 1 1 calc R
C12B C 0.2561(4) 0.6338(2) 0.11530(9) 0.0353(10) Uani 1 1 d .
H12B H 0.2687 0.6733 0.1226 0.042 Uiso 1 1 calc R
C13B C 0.1803(3) 0.59204(19) 0.12409(9) 0.0314(9) Uani 1 1 d .
H13B H 0.1337 0.5997 0.1381 0.038 Uiso 1 1 calc R
C14B C 0.1867(3) 0.53625(18) 0.10800(9) 0.0261(8) Uani 1 1 d .
C21B C 0.2790(4) 0.4383(2) 0.01382(10) 0.0420(11) Uani 1 1 d .
H21B H 0.2475 0.4564 -0.0027 0.050 Uiso 1 1 calc R
C22B C 0.3898(4) 0.4477(2) 0.00922(11) 0.0463(12) Uani 1 1 d .
H22C H 0.4263 0.4328 0.0254 0.056 Uiso 1 1 calc R
H22D H 0.4034 0.4922 0.0073 0.056 Uiso 1 1 calc R
C23B C 0.4279(5) 0.4140(3) -0.01613(12) 0.0632(16) Uani 1 1 d .
H23C H 0.4011 0.4343 -0.0326 0.076 Uiso 1 1 calc R
H23D H 0.5008 0.4172 -0.0168 0.076 Uiso 1 1 calc R
C24B C 0.3987(5) 0.3472(3) -0.01641(12) 0.0650(17) Uani 1 1 d .
H24C H 0.4346 0.3255 -0.0017 0.078 Uiso 1 1 calc R
H24D H 0.4189 0.3288 -0.0340 0.078 Uiso 1 1 calc R
C25B C 0.2882(5) 0.3378(3) -0.01251(12) 0.0553(15) Uani 1 1 d .
H25C H 0.2742 0.2933 -0.0108 0.066 Uiso 1 1 calc R
H25D H 0.2527 0.3532 -0.0287 0.066 Uiso 1 1 calc R
C26B C 0.2501(5) 0.3713(3) 0.01282(12) 0.0567(15) Uani 1 1 d .
H26C H 0.1772 0.3682 0.0133 0.068 Uiso 1 1 calc R
H26D H 0.2762 0.3505 0.0292 0.068 Uiso 1 1 calc R
C31B C 0.1850(3) 0.5556(2) 0.02887(9) 0.0347(10) Uani 1 1 d .
H31B H 0.1608 0.5806 0.0446 0.042 Uiso 1 1 calc R
C32B C 0.2681(4) 0.5936(2) 0.01578(10) 0.0423(11) Uani 1 1 d .
H32C H 0.3225 0.5988 0.0290 0.051 Uiso 1 1 calc R
H32D H 0.2946 0.5711 -0.0001 0.051 Uiso 1 1 calc R
C33B C 0.2318(4) 0.6567(2) 0.00668(11) 0.0503(13) Uani 1 1 d .
H33C H 0.2868 0.6793 -0.0020 0.060 Uiso 1 1 calc R
H33D H 0.2102 0.6805 0.0228 0.060 Uiso 1 1 calc R
C34B C 0.1447(5) 0.6512(3) -0.01362(13) 0.0645(16) Uani 1 1 d .
H34C H 0.1203 0.6928 -0.0183 0.077 Uiso 1 1 calc R
H34D H 0.1678 0.6312 -0.0305 0.077 Uiso 1 1 calc R
C35B C 0.0611(4) 0.6137(3) -0.00120(14) 0.0625(16) Uani 1 1 d .
H35C H 0.0088 0.6076 -0.0150 0.075 Uiso 1 1 calc R
H35D H 0.0320 0.6369 0.0142 0.075 Uiso 1 1 calc R
C36B C 0.0966(4) 0.5509(2) 0.00900(10) 0.0429(12) Uani 1 1 d .
H36C H 0.1162 0.5254 -0.0068 0.052 Uiso 1 1 calc R
H36D H 0.0412 0.5298 0.0183 0.052 Uiso 1 1 calc R
C41B C -0.0044(3) 0.4901(2) 0.09246(9) 0.0310(9) Uani 1 1 d .
C42B C -0.0208(3) 0.5472(2) 0.08036(9) 0.0344(10) Uani 1 1 d .
H42B H 0.0299 0.5773 0.0809 0.041 Uiso 1 1 calc R
C43B C -0.1099(4) 0.5610(3) 0.06749(11) 0.0494(13) Uani 1 1 d .
H43B H -0.1191 0.6001 0.0593 0.059 Uiso 1 1 calc R
C44B C -0.1851(4) 0.5176(3) 0.06660(11) 0.0542(15) Uani 1 1 d .
H44B H -0.2464 0.5272 0.0583 0.065 Uiso 1 1 calc R
C45B C -0.1696(4) 0.4600(3) 0.07801(12) 0.0558(14) Uani 1 1 d .
H45B H -0.2203 0.4298 0.0772 0.067 Uiso 1 1 calc R
C46B C -0.0801(4) 0.4461(2) 0.09066(10) 0.0455(12) Uani 1 1 d .
H46B H -0.0702 0.4063 0.0982 0.055 Uiso 1 1 calc R
C51B C 0.0562(3) 0.48015(19) 0.14670(9) 0.0319(9) Uani 1 1 d .
C52B C 0.0925(4) 0.4443(2) 0.16808(11) 0.0444(12) Uani 1 1 d .
H52B H 0.1444 0.4160 0.1646 0.053 Uiso 1 1 calc R
C53B C 0.0543(5) 0.4493(3) 0.19433(11) 0.0605(16) Uani 1 1 d .
H53B H 0.0801 0.4244 0.2085 0.073 Uiso 1 1 calc R
C54B C -0.0231(5) 0.4915(3) 0.19995(11) 0.0534(14) Uani 1 1 d .
H54B H -0.0488 0.4956 0.2178 0.064 Uiso 1 1 calc R
C55B C -0.0604(4) 0.5268(2) 0.17873(10) 0.0478(12) Uani 1 1 d .
H55B H -0.1127 0.5549 0.1821 0.057 Uiso 1 1 calc R
C56B C -0.0218(4) 0.5214(2) 0.15256(10) 0.0408(11) Uani 1 1 d .
H56B H -0.0484 0.5459 0.1384 0.049 Uiso 1 1 calc R

loop_
_atom_site_aniso_label
_atom_site_aniso_U_11
_atom_site_aniso_U_22
_atom_site_aniso_U_33
_atom_site_aniso_U_23
_atom_site_aniso_U_13
_atom_site_aniso_U_12
Fe1A 0.0271(3) 0.0265(3) 0.0272(3) 0.0011(2) 0.0051(2) 0.0020(2)
P1A 0.0240(5) 0.0350(6) 0.0262(5) -0.0007(4) -0.0015(4) 0.0039(4)
P2A 0.0244(5) 0.0231(5) 0.0296(5) -0.0001(4) -0.0006(4) -0.0002(4)
C1A 0.024(2) 0.041(2) 0.038(2) 0.0096(19) 0.0060(18) -0.0043(19)
C2A 0.027(2) 0.050(3) 0.038(2) 0.005(2) 0.0130(19) 0.008(2)
C3A 0.041(3) 0.046(3) 0.042(3) 0.000(2) 0.016(2) 0.005(2)
C4A 0.038(3) 0.047(3) 0.032(2) 0.002(2) 0.005(2) 0.001(2)
C5A 0.035(2) 0.036(2) 0.037(2) 0.0061(19) 0.005(2) -0.003(2)
C6A 0.031(2) 0.043(3) 0.036(2) 0.004(2) 0.0013(19) -0.010(2)
C7A 0.029(3) 0.080(4) 0.049(3) 0.005(3) -0.004(2) -0.007(3)
C8A 0.031(2) 0.030(2) 0.035(2) -0.0009(18) -0.0029(19) -0.0048(18)
C9A 0.027(2) 0.026(2) 0.027(2) 0.0002(16) -0.0002(17) -0.0008(16)
C10A 0.026(2) 0.027(2) 0.024(2) 0.0025(16) 0.0046(16) 0.0004(16)
C11A 0.029(2) 0.030(2) 0.036(2) 0.0040(18) 0.0056(18) 0.0062(17)
C12A 0.041(3) 0.023(2) 0.039(2) 0.0054(18) 0.006(2) 0.0018(18)
C13A 0.032(2) 0.028(2) 0.039(2) -0.0049(18) 0.0026(19) -0.0057(18)
C14A 0.022(2) 0.029(2) 0.027(2) 0.0012(16) 0.0024(16) -0.0037(16)
C21A 0.037(3) 0.052(3) 0.043(3) -0.018(2) -0.004(2) 0.005(2)
C22A 0.040(3) 0.044(3) 0.039(3) -0.004(2) -0.011(2) 0.004(2)
C23A 0.048(3) 0.073(4) 0.053(3) -0.018(3) -0.014(3) 0.002(3)
C24A 0.071(4) 0.052(3) 0.072(4) -0.012(3) -0.024(3) -0.012(3)
C25A 0.062(4) 0.053(3) 0.056(3) -0.023(3) 0.001(3) 0.000(3)
C26A 0.061(4) 0.050(3) 0.067(4) -0.012(3) -0.026(3) 0.007(3)
C31A 0.028(2) 0.041(2) 0.030(2) 0.0020(19) 0.0033(18) 0.0012(19)
C32A 0.032(2) 0.043(3) 0.034(2) 0.002(2) 0.0006(19) 0.006(2)
C33A 0.050(3) 0.040(3) 0.044(3) 0.004(2) -0.001(2) 0.004(2)
C34A 0.061(3) 0.047(3) 0.043(3) 0.011(2) 0.011(3) -0.001(3)
C35A 0.046(3) 0.055(3) 0.062(4) 0.011(3) 0.014(3) -0.003(3)
C36A 0.039(3) 0.048(3) 0.048(3) 0.010(2) 0.014(2) 0.009(2)
C41A 0.027(2) 0.028(2) 0.0241(19) -0.0021(16) -0.0032(17) -0.0020(16)
C42A 0.033(2) 0.034(2) 0.035(2) -0.0005(18) 0.0015(19) 0.0002(19)
C43A 0.043(3) 0.050(3) 0.035(2) 0.002(2) 0.007(2) -0.014(2)
C44A 0.031(3) 0.071(4) 0.044(3) -0.003(3) 0.011(2) -0.007(2)
C45A 0.027(2) 0.063(3) 0.056(3) 0.002(3) 0.002(2) 0.009(2)
C46A 0.030(2) 0.048(3) 0.041(3) 0.005(2) 0.002(2) 0.006(2)
C51A 0.031(2) 0.033(2) 0.029(2) 0.0011(17) -0.0007(18) 0.0049(18)
C52A 0.050(3) 0.051(3) 0.039(3) 0.013(2) 0.003(2) 0.006(2)
C53A 0.107(6) 0.081(5) 0.038(3) 0.025(3) 0.015(3) 0.030(4)
C54A 0.167(8) 0.058(4) 0.025(3) 0.000(3) -0.022(4) 0.027(5)
C55A 0.113(6) 0.047(3) 0.060(4) -0.010(3) -0.047(4) 0.009(3)
C56A 0.062(3) 0.039(3) 0.036(3) -0.001(2) -0.015(2) 0.002(2)
C61A 0.068(4) 0.047(3) 0.124(6) -0.028(4) 0.044(4) -0.021(3)
Cl1A 0.0879(13) 0.0466(9) 0.172(2) -0.0418(11) 0.0078(13) -0.0077(9)
Cl2A 0.136(2) 0.0596(10) 0.1320(19) -0.0088(11) 0.0691(16) -0.0199(11)
C62A 0.065(4) 0.044(3) 0.080(4) 0.009(3) 0.021(3) 0.002(3)
Cl3A 0.1271(18) 0.0695(11) 0.0920(14) -0.0132(10) 0.0370(13) -0.0337(11)
Cl4A 0.1193(18) 0.0523(10) 0.196(3) 0.0422(13) -0.0584(18) -0.0135(11)
Fe1B 0.0276(3) 0.0253(3) 0.0288(3) -0.0003(2) -0.0018(2) -0.0005(2)
P1B 0.0281(6) 0.0355(6) 0.0350(6) -0.0115(5) 0.0043(5) -0.0046(5)
P2B 0.0256(6) 0.0232(5) 0.0378(6) -0.0016(4) 0.0005(4) 0.0011(4)
C1B 0.029(2) 0.037(2) 0.037(2) 0.0057(19) -0.0010(19) 0.0031(19)
C2B 0.028(2) 0.043(3) 0.044(3) 0.005(2) -0.006(2) 0.000(2)
C3B 0.039(3) 0.043(3) 0.041(3) -0.002(2) -0.013(2) -0.004(2)
C4B 0.037(3) 0.054(3) 0.028(2) 0.003(2) -0.0043(19) 0.001(2)
C5B 0.034(2) 0.035(2) 0.038(2) 0.0099(19) 0.0009(19) 0.0013(19)
C6B 0.031(2) 0.035(2) 0.047(3) 0.005(2) 0.003(2) 0.0095(19)
C7B 0.030(3) 0.069(3) 0.049(3) 0.010(3) 0.007(2) 0.006(2)
C8B 0.035(2) 0.027(2) 0.042(3) -0.0051(18) 0.009(2) 0.0036(19)
C9B 0.029(2) 0.028(2) 0.032(2) -0.0031(17) 0.0001(17) -0.0005(17)
C10B 0.026(2) 0.0235(19) 0.030(2) -0.0018(16) -0.0005(17) 0.0001(16)
C11B 0.034(2) 0.026(2) 0.033(2) 0.0010(17) -0.0032(18) -0.0053(17)
C12B 0.041(3) 0.028(2) 0.038(2) -0.0017(18) -0.005(2) 0.0011(19)
C13B 0.033(2) 0.025(2) 0.036(2) -0.0071(17) -0.0023(18) 0.0036(17)
C14B 0.025(2) 0.0200(19) 0.033(2) -0.0004(16) -0.0027(17) 0.0024(15)
C21B 0.042(3) 0.044(3) 0.040(3) -0.016(2) 0.010(2) 0.000(2)
C22B 0.040(3) 0.049(3) 0.049(3) -0.015(2) 0.012(2) -0.004(2)
C23B 0.051(3) 0.088(4) 0.051(3) -0.024(3) 0.016(3) 0.002(3)
C24B 0.086(5) 0.061(4) 0.048(3) -0.010(3) 0.018(3) 0.024(3)
C25B 0.076(4) 0.039(3) 0.051(3) -0.018(2) -0.001(3) 0.000(3)
C26B 0.063(4) 0.049(3) 0.058(3) -0.011(3) 0.020(3) -0.009(3)
C31B 0.026(2) 0.042(3) 0.036(2) -0.010(2) -0.0001(18) -0.0029(19)
C32B 0.041(3) 0.047(3) 0.039(3) -0.006(2) 0.005(2) 0.000(2)
C33B 0.052(3) 0.048(3) 0.051(3) 0.000(2) 0.003(3) -0.007(3)
C34B 0.085(5) 0.054(3) 0.054(3) 0.004(3) -0.015(3) 0.002(3)
C35B 0.052(3) 0.065(4) 0.070(4) -0.008(3) -0.025(3) 0.010(3)
C36B 0.040(3) 0.051(3) 0.039(3) -0.013(2) -0.013(2) -0.001(2)
C41B 0.027(2) 0.037(2) 0.029(2) -0.0043(18) 0.0035(18) -0.0029(18)
C42B 0.028(2) 0.040(2) 0.035(2) 0.0032(19) 0.0026(18) 0.0018(19)
C43B 0.044(3) 0.059(3) 0.046(3) 0.004(2) -0.006(2) 0.009(3)
C44B 0.032(3) 0.090(4) 0.040(3) 0.002(3) -0.012(2) 0.001(3)
C45B 0.038(3) 0.071(4) 0.059(3) 0.000(3) -0.009(2) -0.016(3)
C46B 0.040(3) 0.048(3) 0.049(3) -0.003(2) -0.003(2) -0.010(2)
C51B 0.028(2) 0.028(2) 0.040(2) 0.0047(18) 0.0019(18) -0.0045(18)
C52B 0.037(3) 0.042(3) 0.054(3) 0.017(2) 0.003(2) 0.005(2)
C53B 0.065(4) 0.072(4) 0.044(3) 0.029(3) -0.001(3) 0.005(3)
C54B 0.068(4) 0.057(3) 0.034(3) 0.011(2) 0.009(3) -0.003(3)
C55B 0.055(3) 0.048(3) 0.040(3) -0.001(2) 0.012(2) 0.009(2)
C56B 0.047(3) 0.038(2) 0.037(3) 0.006(2) 0.007(2) 0.012(2)

loop_
_atom_type_symbol
_atom_type_description
_atom_type_scat_dispersion_real
_atom_type_scat_dispersion_imag
_atom_type_scat_source
C C 0.0033 0.0016 'International Tables Vol C Tables 4.2.6.8 and 6.1.1.4'
H H 0.0000 0.0000 'International Tables Vol C Tables 4.2.6.8 and 6.1.1.4'
P P 0.1023 0.0942 'International Tables Vol C Tables 4.2.6.8 and 6.1.1.4'
Fe Fe 0.3463 0.8444 'International Tables Vol C Tables 4.2.6.8 and 6.1.1.4'
Cl Cl 0.1484 0.1585 'International Tables Vol C Tables 4.2.6.8 and 6.1.1.4'

loop_
_geom_angle_atom_site_label_1
_geom_angle_atom_site_label_2
_geom_angle_atom_site_label_3
_geom_angle
C10A Fe1A C1A 98.75(17)
C10A Fe1A C5A 115.01(17)
C1A Fe1A C5A 41.11(18)
C10A Fe1A C14A 42.05(16)
C1A Fe1A C14A 119.43(17)
C5A Fe1A C14A 105.23(18)
C10A Fe1A C2A 119.07(18)
C1A Fe1A C2A 41.11(19)
C5A Fe1A C2A 68.14(19)
C14A Fe1A C2A 157.02(18)
C10A Fe1A C11A 41.20(16)
C1A Fe1A C11A 114.61(18)
C5A Fe1A C11A 150.33(18)
C14A Fe1A C11A 69.21(16)
C2A Fe1A C11A 105.11(18)
C10A Fe1A C13A 69.94(17)
C1A Fe1A C13A 159.72(18)
C5A Fe1A C13A 127.38(19)
C14A Fe1A C13A 41.20(16)
C2A Fe1A C13A 159.17(19)
C11A Fe1A C13A 68.42(18)
C10A Fe1A C4A 153.25(18)
C1A Fe1A C4A 69.65(19)
C5A Fe1A C4A 40.88(18)
C14A Fe1A C4A 121.84(18)
C2A Fe1A C4A 68.43(19)
C11A Fe1A C4A 165.55(18)
C13A Fe1A C4A 112.77(19)
C10A Fe1A C3A 158.73(19)
C1A Fe1A C3A 69.3(2)
C5A Fe1A C3A 68.10(19)
C14A Fe1A C3A 159.21(19)
C2A Fe1A C3A 40.7(2)
C11A Fe1A C3A 126.53(18)
C13A Fe1A C3A 126.41(19)
C4A Fe1A C3A 40.38(19)
C10A Fe1A C12A 69.78(17)
C1A Fe1A C12A 152.39(18)
C5A Fe1A C12A 166.49(19)
C14A Fe1A C12A 69.31(17)
C2A Fe1A C12A 121.72(19)
C11A Fe1A C12A 40.73(18)
C13A Fe1A C12A 40.65(18)
C4A Fe1A C12A 130.72(19)
C3A Fe1A C12A 112.43(19)
C9A P1A C31A 100.38(18)
C9A P1A C21A 105.2(2)
C31A P1A C21A 102.9(2)
C14A P2A C41A 102.74(18)
C14A P2A C51A 101.17(19)
C41A P2A C51A 98.04(19)
C5A C1A C2A 106.6(4)
C5A C1A C6A 124.7(4)
C2A C1A C6A 128.7(4)
C5A C1A Fe1A 70.0(3)
C2A C1A Fe1A 70.3(3)
C6A C1A Fe1A 122.4(3)
C1A C2A C3A 109.0(4)
C1A C2A Fe1A 68.6(2)
C3A C2A Fe1A 70.5(3)
C1A C2A H2A 125.5
C3A C2A H2A 125.5
Fe1A C2A H2A 126.9
C4A C3A C2A 107.8(4)
C4A C3A Fe1A 69.6(3)
C2A C3A Fe1A 68.7(3)
C4A C3A H3A 126.1
C2A C3A H3A 126.1
Fe1A C3A H3A 127.2
C3A C4A C5A 107.2(4)
C3A C4A Fe1A 70.1(3)
C5A C4A Fe1A 68.6(3)
C3A C4A H4A 126.4
C5A C4A H4A 126.4
Fe1A C4A H4A 126.4
C1A C5A C4A 109.4(4)
C1A C5A Fe1A 68.8(3)
C4A C5A Fe1A 70.5(3)
C1A C5A H5A 125.3
C4A C5A H5A 125.3
Fe1A C5A H5A 127.0
C1A C6A C7A 111.8(4)
C1A C6A C8A 112.1(4)
C7A C6A C8A 112.5(4)
C1A C6A H6A 106.7
C7A C6A H6A 106.7
C8A C6A H6A 106.7
C6A C7A H7A1 109.5
C6A C7A H7A2 109.5
H7A1 C7A H7A2 109.5
C6A C7A H7A3 109.5
H7A1 C7A H7A3 109.5
H7A2 C7A H7A3 109.5
C9A C8A C6A 115.7(4)
C9A C8A H8A1 108.4
C6A C8A H8A1 108.4
C9A C8A H8A2 108.4
C6A C8A H8A2 108.4
H8A1 C8A H8A2 107.4
C10A C9A C8A 113.2(3)
C10A C9A P1A 108.6(3)
C8A C9A P1A 111.0(3)
C10A C9A H9A 108.0
C8A C9A H9A 108.0
P1A C9A H9A 108.0
C11A C10A C14A 107.1(4)
C11A C10A C9A 123.8(4)
C14A C10A C9A 128.9(4)
C11A C10A Fe1A 70.6(2)
C14A C10A Fe1A 69.9(2)
C9A C10A Fe1A 122.1(3)
C10A C11A C12A 109.6(4)
C10A C11A Fe1A 68.2(2)
C12A C11A Fe1A 70.7(2)
C10A C11A H11A 125.2
C12A C11A H11A 125.2
Fe1A C11A H11A 127.5
C13A C12A C11A 106.9(4)
C13A C12A Fe1A 68.8(2)
C11A C12A Fe1A 68.6(2)
C13A C12A H12A 126.5
C11A C12A H12A 126.5
Fe1A C12A H12A 127.6
C12A C13A C14A 109.0(4)
C12A C13A Fe1A 70.5(2)
C14A C13A Fe1A 68.9(2)
C12A C13A H13A 125.5
C14A C13A H13A 125.5
Fe1A C13A H13A 126.7
C13A C14A C10A 107.3(4)
C13A C14A P2A 125.2(3)
C10A C14A P2A 127.5(3)
C13A C14A Fe1A 69.9(2)
C10A C14A Fe1A 68.1(2)
P2A C14A Fe1A 126.2(2)
C26A C21A C22A 112.6(5)
C26A C21A P1A 112.2(4)
C22A C21A P1A 120.3(3)
C26A C21A H21A 103.0
C22A C21A H21A 103.0
P1A C21A H21A 103.0
C21A C22A C23A 113.6(4)
C21A C22A H22A 108.8
C23A C22A H22A 108.8
C21A C22A H22B 108.8
C23A C22A H22B 108.8
H22A C22A H22B 107.7
C24A C23A C22A 113.5(5)
C24A C23A H23A 108.9
C22A C23A H23A 108.9
C24A C23A H23B 108.9
C22A C23A H23B 108.9
H23A C23A H23B 107.7
C23A C24A C25A 114.6(5)
C23A C24A H24A 108.6
C25A C24A H24A 108.6
C23A C24A H24B 108.6
C25A C24A H24B 108.6
H24A C24A H24B 107.6
C26A C25A C24A 111.8(5)
C26A C25A H25A 109.3
C24A C25A H25A 109.3
C26A C25A H25B 109.3
C24A C25A H25B 109.3
H25A C25A H25B 107.9
C21A C26A C25A 114.0(5)
C21A C26A H26A 108.8
C25A C26A H26A 108.8
C21A C26A H26B 108.8
C25A C26A H26B 108.8
H26A C26A H26B 107.6
C32A C31A C36A 111.6(4)
C32A C31A P1A 118.5(3)
C36A C31A P1A 110.0(3)
C32A C31A H31A 105.2
C36A C31A H31A 105.2
P1A C31A H31A 105.2
C31A C32A C33A 111.5(4)
C31A C32A H32A 109.3
C33A C32A H32A 109.3
C31A C32A H32B 109.3
C33A C32A H32B 109.3
H32A C32A H32B 108.0
C34A C33A C32A 112.4(4)
C34A C33A H33A 109.1
C32A C33A H33A 109.1
C34A C33A H33B 109.1
C32A C33A H33B 109.1
H33A C33A H33B 107.9
C35A C34A C33A 111.5(4)
C35A C34A H34A 109.3
C33A C34A H34A 109.3
C35A C34A H34B 109.3
C33A C34A H34B 109.3
H34A C34A H34B 108.0
C34A C35A C36A 112.4(5)
C34A C35A H35A 109.1
C36A C35A H35A 109.1
C34A C35A H35B 109.1
C36A C35A H35B 109.1
H35A C35A H35B 107.9
C35A C36A C31A 111.6(4)
C35A C36A H36A 109.3
C31A C36A H36A 109.3
C35A C36A H36B 109.3
C31A C36A H36B 109.3
H36A C36A H36B 108.0
C42A C41A C46A 117.9(4)
C42A C41A P2A 125.5(3)
C46A C41A P2A 116.6(3)
C43A C42A C41A 120.7(4)
C43A C42A H42A 119.7
C41A C42A H42A 119.7
C44A C43A C42A 120.6(5)
C44A C43A H43A 119.7
C42A C43A H43A 119.7
C43A C44A C45A 119.5(4)
C43A C44A H44A 120.3
C45A C44A H44A 120.3
C46A C45A C44A 119.8(5)
C46A C45A H45A 120.1
C44A C45A H45A 120.1
C45A C46A C41A 121.5(5)
C45A C46A H46A 119.2
C41A C46A H46A 119.2
C52A C51A C56A 118.2(4)
C52A C51A P2A 118.5(4)
C56A C51A P2A 123.2(3)
C51A C52A C53A 120.4(6)
C51A C52A H52A 119.8
C53A C52A H52A 119.8
C54A C53A C52A 120.7(6)
C54A C53A H53A 119.7
C52A C53A H53A 119.7
C55A C54A C53A 118.5(5)
C55A C54A H54A 120.7
C53A C54A H54A 120.7
C54A C55A C56A 121.4(6)
C54A C55A H55A 119.3
C56A C55A H55A 119.3
C55A C56A C51A 120.7(5)
C55A C56A H56A 119.7
C51A C56A H56A 119.7
Cl2A C61A Cl1A 111.8(3)
Cl2A C61A H61A 109.2
Cl1A C61A H61A 109.2
Cl2A C61A H61B 109.2
Cl1A C61A H61B 109.2
H61A C61A H61B 107.9
Cl4A C62A Cl3A 112.5(3)
Cl4A C62A H62A 109.1
Cl3A C62A H62A 109.1
Cl4A C62A H62B 109.1
Cl3A C62A H62B 109.1
H62A C62A H62B 107.8
C10B Fe1B C1B 98.26(17)
C10B Fe1B C14B 42.29(16)
C1B Fe1B C14B 119.22(17)
C10B Fe1B C2B 119.35(18)
C1B Fe1B C2B 41.13(19)
C14B Fe1B C2B 157.29(18)
C10B Fe1B C5B 114.10(17)
C1B Fe1B C5B 41.65(18)
C14B Fe1B C5B 104.17(18)
C2B Fe1B C5B 68.57(19)
C10B Fe1B C11B 41.60(16)
C1B Fe1B C11B 114.57(18)
C14B Fe1B C11B 69.49(17)
C2B Fe1B C11B 105.63(18)
C5B Fe1B C11B 150.29(18)
C10B Fe1B C3B 158.99(19)
C1B Fe1B C3B 69.21(19)
C14B Fe1B C3B 158.65(19)
C2B Fe1B C3B 40.45(19)
C5B Fe1B C3B 68.25(19)
C11B Fe1B C3B 127.10(18)
C10B Fe1B C13B 70.00(17)
C1B Fe1B C13B 159.54(18)
C14B Fe1B C13B 41.12(16)
C2B Fe1B C13B 159.32(18)
C5B Fe1B C13B 126.77(18)
C11B Fe1B C13B 68.19(18)
C3B Fe1B C13B 126.73(19)
C10B Fe1B C12B 69.82(16)
C1B Fe1B C12B 152.39(18)
C14B Fe1B C12B 69.12(17)
C2B Fe1B C12B 122.34(19)
C5B Fe1B C12B 165.95(19)
C11B Fe1B C12B 40.49(17)
C3B Fe1B C12B 113.34(19)
C13B Fe1B C12B 40.34(18)
C10B Fe1B C4B 152.75(18)
C1B Fe1B C4B 70.18(19)
C14B Fe1B C4B 121.12(18)
C2B Fe1B C4B 68.44(19)
C5B Fe1B C4B 41.33(19)
C11B Fe1B C4B 165.65(18)
C3B Fe1B C4B 40.19(19)
C13B Fe1B C4B 112.49(19)
C12B Fe1B C4B 130.73(19)
C31B P1B C9B 100.77(19)
C31B P1B C21B 102.5(2)
C9B P1B C21B 106.1(2)
C14B P2B C41B 102.40(19)
C14B P2B C51B 101.38(19)
C41B P2B C51B 97.73(19)
C2B C1B C5B 105.9(4)
C2B C1B C6B 129.0(4)
C5B C1B C6B 124.9(4)
C2B C1B Fe1B 69.6(3)
C5B C1B Fe1B 69.5(2)
C6B C1B Fe1B 122.3(3)
C3B C2B C1B 109.4(4)
C3B C2B Fe1B 70.5(3)
C1B C2B Fe1B 69.3(3)
C3B C2B H2B 125.3
C1B C2B H2B 125.3
Fe1B C2B H2B 126.5
C2B C3B C4B 109.2(4)
C2B C3B Fe1B 69.0(3)
C4B C3B Fe1B 70.4(3)
C2B C3B H3B 125.4
C4B C3B H3B 125.4
Fe1B C3B H3B 126.8
C3B C4B C5B 106.6(4)
C3B C4B Fe1B 69.4(3)
C5B C4B Fe1B 68.3(2)
C3B C4B H4B 126.7
C5B C4B H4B 126.7
Fe1B C4B H4B 127.1
C1B C5B C4B 108.8(4)
C1B C5B Fe1B 68.9(2)
C4B C5B Fe1B 70.4(3)
C1B C5B H5B 125.6
C4B C5B H5B 125.6
Fe1B C5B H5B 126.8
C1B C6B C7B 112.3(4)
C1B C6B C8B 112.6(4)
C7B C6B C8B 111.5(4)
C1B C6B H6B 106.6
C7B C6B H6B 106.6
C8B C6B H6B 106.6
C6B C7B H7B1 109.5
C6B C7B H7B2 109.5
H7B1 C7B H7B2 109.5
C6B C7B H7B3 109.5
H7B1 C7B H7B3 109.5
H7B2 C7B H7B3 109.5
C9B C8B C6B 115.5(4)
C9B C8B H8B1 108.4
C6B C8B H8B1 108.4
C9B C8B H8B2 108.4
C6B C8B H8B2 108.4
H8B1 C8B H8B2 107.5
C10B C9B C8B 114.3(4)
C10B C9B P1B 107.4(3)
C8B C9B P1B 110.6(3)
C10B C9B H9B 108.1
C8B C9B H9B 108.1
P1B C9B H9B 108.1
C11B C10B C14B 106.2(3)
C11B C10B C9B 124.0(4)
C14B C10B C9B 129.7(4)
C11B C10B Fe1B 70.1(2)
C14B C10B Fe1B 69.3(2)
C9B C10B Fe1B 121.9(3)
C12B C11B C10B 109.4(4)
C12B C11B Fe1B 70.5(3)
C10B C11B Fe1B 68.3(2)
C12B C11B H11B 125.3
C10B C11B H11B 125.3
Fe1B C11B H11B 127.5
C11B C12B C13B 108.0(4)
C11B C12B Fe1B 69.0(2)
C13B C12B Fe1B 69.6(2)
C11B C12B H12B 126.0
C13B C12B H12B 126.0
Fe1B C12B H12B 127.0
C12B C13B C14B 108.8(4)
C12B C13B Fe1B 70.1(3)
C14B C13B Fe1B 68.5(2)
C12B C13B H13B 125.6
C14B C13B H13B 125.6
Fe1B C13B H13B 127.5
C13B C14B C10B 107.6(3)
C13B C14B P2B 125.6(3)
C10B C14B P2B 126.7(3)
C13B C14B Fe1B 70.4(2)
C10B C14B Fe1B 68.4(2)
P2B C14B Fe1B 125.5(2)
C26B C21B C22B 112.2(4)
C26B C21B P1B 109.9(4)
C22B C21B P1B 120.5(3)
C26B C21B H21B 104.1
C22B C21B H21B 104.1
P1B C21B H21B 104.1
C21B C22B C23B 112.6(4)
C21B C22B H22C 109.1
C23B C22B H22C 109.1
C21B C22B H22D 109.1
C23B C22B H22D 109.1
H22C C22B H22D 107.8
C24B C23B C22B 112.4(5)
C24B C23B H23C 109.1
C22B C23B H23C 109.1
C24B C23B H23D 109.1
C22B C23B H23D 109.1
H23C C23B H23D 107.9
C23B C24B C25B 112.7(5)
C23B C24B H24C 109.0
C25B C24B H24C 109.0
C23B C24B H24D 109.0
C25B C24B H24D 109.0
H24C C24B H24D 107.8
C24B C25B C26B 111.7(5)
C24B C25B H25C 109.3
C26B C25B H25C 109.3
C24B C25B H25D 109.3
C26B C25B H25D 109.3
H25C C25B H25D 108.0
C21B C26B C25B 113.5(5)
C21B C26B H26C 108.9
C25B C26B H26C 108.9
C21B C26B H26D 108.9
C25B C26B H26D 108.9
H26C C26B H26D 107.7
C32B C31B C36B 109.7(4)
C32B C31B P1B 119.5(3)
C36B C31B P1B 109.7(3)
C32B C31B H31B 105.6
C36B C31B H31B 105.6
P1B C31B H31B 105.6
C33B C32B C31B 111.8(4)
C33B C32B H32C 109.3
C31B C32B H32C 109.3
C33B C32B H32D 109.3
C31B C32B H32D 109.3
H32C C32B H32D 107.9
C32B C33B C34B 111.4(4)
C32B C33B H33C 109.3
C34B C33B H33C 109.3
C32B C33B H33D 109.3
C34B C33B H33D 109.3
H33C C33B H33D 108.0
C35B C34B C33B 110.4(5)
C35B C34B H34C 109.6
C33B C34B H34C 109.6
C35B C34B H34D 109.6
C33B C34B H34D 109.6
H34C C34B H34D 108.1
C34B C35B C36B 112.1(5)
C34B C35B H35C 109.2
C36B C35B H35C 109.2
C34B C35B H35D 109.2
C36B C35B H35D 109.2
H35C C35B H35D 107.9
C35B C36B C31B 112.9(4)
C35B C36B H36C 109.0
C31B C36B H36C 109.0
C35B C36B H36D 109.0
C31B C36B H36D 109.0
H36C C36B H36D 107.8
C42B C41B C46B 117.7(4)
C42B C41B P2B 125.5(3)
C46B C41B P2B 116.8(4)
C43B C42B C41B 121.5(5)
C43B C42B H42B 119.3
C41B C42B H42B 119.3
C44B C43B C42B 120.1(5)
C44B C43B H43B 119.9
C42B C43B H43B 119.9
C43B C44B C45B 119.4(5)
C43B C44B H44B 120.3
C45B C44B H44B 120.3
C44B C45B C46B 120.4(5)
C44B C45B H45B 119.8
C46B C45B H45B 119.8
C45B C46B C41B 120.9(5)
C45B C46B H46B 119.5
C41B C46B H46B 119.5
C52B C51B C56B 117.6(4)
C52B C51B P2B 118.7(4)
C56B C51B P2B 123.6(3)
C53B C52B C51B 121.4(5)
C53B C52B H52B 119.3
C51B C52B H52B 119.3
C52B C53B C54B 120.3(5)
C52B C53B H53B 119.9
C54B C53B H53B 119.9
C55B C54B C53B 118.6(5)
C55B C54B H54B 120.7
C53B C54B H54B 120.7
C54B C55B C56B 120.6(5)
C54B C55B H55B 119.7
C56B C55B H55B 119.7
C55B C56B C51B 121.4(4)
C55B C56B H56B 119.3
C51B C56B H56B 119.3

loop_
_geom_bond_atom_site_label_1
_geom_bond_atom_site_label_2
_geom_bond_distance
Fe1A C10A 2.009(4)
Fe1A C1A 2.014(4)
Fe1A C5A 2.030(4)
Fe1A C14A 2.033(4)
Fe1A C2A 2.037(4)
Fe1A C11A 2.040(4)
Fe1A C13A 2.046(4)
Fe1A C4A 2.054(5)
Fe1A C3A 2.061(5)
Fe1A C12A 2.068(4)
P1A C9A 1.869(4)
P1A C31A 1.869(5)
P1A C21A 1.881(5)
P2A C14A 1.821(4)
P2A C41A 1.837(4)
P2A C51A 1.846(4)
C1A C5A 1.420(6)
C1A C2A 1.423(7)
C1A C6A 1.509(6)
C2A C3A 1.426(7)
C2A H2A 0.9400
C3A C4A 1.420(7)
C3A H3A 0.9400
C4A C5A 1.426(7)
C4A H4A 0.9400
C5A H5A 0.9400
C6A C7A 1.526(7)
C6A C8A 1.547(6)
C6A H6A 0.9900
C7A H7A1 0.9700
C7A H7A2 0.9700
C7A H7A3 0.9700
C8A C9A 1.540(6)
C8A H8A1 0.9800
C8A H8A2 0.9800
C9A C10A 1.516(6)
C9A H9A 0.9900
C10A C11A 1.425(6)
C10A C14A 1.450(6)
C11A C12A 1.430(6)
C11A H11A 0.9400
C12A C13A 1.429(6)
C12A H12A 0.9400
C13A C14A 1.435(6)
C13A H13A 0.9400
C21A C26A 1.471(7)
C21A C22A 1.506(7)
C21A H21A 0.9900
C22A C23A 1.509(7)
C22A H22A 0.9800
C22A H22B 0.9800
C23A C24A 1.463(8)
C23A H23A 0.9800
C23A H23B 0.9800
C24A C25A 1.519(8)
C24A H24A 0.9800
C24A H24B 0.9800
C25A C26A 1.516(7)
C25A H25A 0.9800
C25A H25B 0.9800
C26A H26A 0.9800
C26A H26B 0.9800
C31A C32A 1.521(6)
C31A C36A 1.528(6)
C31A H31A 0.9900
C32A C33A 1.523(7)
C32A H32A 0.9800
C32A H32B 0.9800
C33A C34A 1.512(7)
C33A H33A 0.9800
C33A H33B 0.9800
C34A C35A 1.504(8)
C34A H34A 0.9800
C34A H34B 0.9800
C35A C36A 1.528(7)
C35A H35A 0.9800
C35A H35B 0.9800
C36A H36A 0.9800
C36A H36B 0.9800
C41A C42A 1.386(6)
C41A C46A 1.395(6)
C42A C43A 1.383(6)
C42A H42A 0.9400
C43A C44A 1.381(7)
C43A H43A 0.9400
C44A C45A 1.382(8)
C44A H44A 0.9400
C45A C46A 1.377(7)
C45A H45A 0.9400
C46A H46A 0.9400
C51A C52A 1.384(6)
C51A C56A 1.407(7)
C52A C53A 1.399(8)
C52A H52A 0.9400
C53A C54A 1.396(10)
C53A H53A 0.9400
C54A C55A 1.371(10)
C54A H54A 0.9400
C55A C56A 1.379(7)
C55A H55A 0.9400
C56A H56A 0.9400
C61A Cl2A 1.735(8)
C61A Cl1A 1.790(8)
C61A H61A 0.9800
C61A H61B 0.9800
C62A Cl4A 1.726(7)
C62A Cl3A 1.750(7)
C62A H62A 0.9800
C62A H62B 0.9800
Fe1B C10B 2.020(4)
Fe1B C1B 2.029(4)
Fe1B C14B 2.033(4)
Fe1B C2B 2.033(4)
Fe1B C5B 2.037(4)
Fe1B C11B 2.045(4)
Fe1B C3B 2.053(5)
Fe1B C13B 2.059(4)
Fe1B C12B 2.065(4)
Fe1B C4B 2.065(5)
P1B C31B 1.859(5)
P1B C9B 1.875(4)
P1B C21B 1.881(5)
P2B C14B 1.825(4)
P2B C41B 1.831(5)
P2B C51B 1.847(5)
C1B C2B 1.427(7)
C1B C5B 1.446(6)
C1B C6B 1.496(6)
C2B C3B 1.413(7)
C2B H2B 0.9400
C3B C4B 1.415(7)
C3B H3B 0.9400
C4B C5B 1.448(7)
C4B H4B 0.9400
C5B H5B 0.9400
C6B C7B 1.531(7)
C6B C8B 1.552(6)
C6B H6B 0.9900
C7B H7B1 0.9700
C7B H7B2 0.9700
C7B H7B3 0.9700
C8B C9B 1.529(6)
C8B H8B1 0.9800
C8B H8B2 0.9800
C9B C10B 1.505(6)
C9B H9B 0.9900
C10B C11B 1.444(6)
C10B C14B 1.462(6)
C11B C12B 1.422(6)
C11B H11B 0.9400
C12B C13B 1.422(6)
C12B H12B 0.9400
C13B C14B 1.437(6)
C13B H13B 0.9400
C21B C26B 1.495(7)
C21B C22B 1.516(7)
C21B H21B 0.9900
C22B C23B 1.520(7)
C22B H22C 0.9800
C22B H22D 0.9800
C23B C24B 1.491(9)
C23B H23C 0.9800
C23B H23D 0.9800
C24B C25B 1.507(9)
C24B H24C 0.9800
C24B H24D 0.9800
C25B C26B 1.517(7)
C25B H25C 0.9800
C25B H25D 0.9800
C26B H26C 0.9800
C26B H26D 0.9800
C31B C32B 1.521(6)
C31B C36B 1.533(6)
C31B H31B 0.9900
C32B C33B 1.511(7)
C32B H32C 0.9800
C32B H32D 0.9800
C33B C34B 1.533(8)
C33B H33C 0.9800
C33B H33D 0.9800
C34B C35B 1.508(9)
C34B H34C 0.9800
C34B H34D 0.9800
C35B C36B 1.519(8)
C35B H35C 0.9800
C35B H35D 0.9800
C36B H36C 0.9800
C36B H36D 0.9800
C41B C42B 1.382(6)
C41B C46B 1.392(6)
C42B C43B 1.381(7)
C42B H42B 0.9400
C43B C44B 1.375(8)
C43B H43B 0.9400
C44B C45B 1.376(8)
C44B H44B 0.9400
C45B C46B 1.381(7)
C45B H45B 0.9400
C46B H46B 0.9400
C51B C52B 1.384(6)
C51B C56B 1.401(6)
C52B C53B 1.381(8)
C52B H52B 0.9400
C53B C54B 1.406(8)
C53B H53B 0.9400
C54B C55B 1.377(7)
C54B H54B 0.9400
C55B C56B 1.380(7)
C55B H55B 0.9400
C56B H56B 0.9400

loop_
_geom_torsion_atom_site_label_1
_geom_torsion_atom_site_label_2
_geom_torsion_atom_site_label_3
_geom_torsion_atom_site_label_4
_geom_torsion
C10A Fe1A C1A C5A -118.3(3)
C14A Fe1A C1A C5A -79.2(3)
C2A Fe1A C1A C5A 116.9(4)
C11A Fe1A C1A C5A -158.2(3)
C13A Fe1A C1A C5A -64.1(6)
C4A Fe1A C1A C5A 36.7(3)
C3A Fe1A C1A C5A 80.0(3)
C12A Fe1A C1A C5A 179(17)
C10A Fe1A C1A C2A 124.8(3)
C5A Fe1A C1A C2A -116.9(4)
C14A Fe1A C1A C2A 164.0(3)
C11A Fe1A C1A C2A 84.9(3)
C13A Fe1A C1A C2A 179(17)
C4A Fe1A C1A C2A -80.1(3)
C3A Fe1A C1A C2A -36.9(3)
C12A Fe1A C1A C2A 62.2(5)
C10A Fe1A C1A C6A 0.9(4)
C5A Fe1A C1A C6A 119.2(5)
C14A Fe1A C1A C6A 40.0(4)
C2A Fe1A C1A C6A -124.0(5)
C11A Fe1A C1A C6A -39.1(4)
C13A Fe1A C1A C6A 55.1(7)
C4A Fe1A C1A C6A 155.9(4)
C3A Fe1A C1A C6A -160.9(4)
C12A Fe1A C1A C6A -61.7(6)
C5A C1A C2A C3A -1.9(5)
C6A C1A C2A C3A 175.4(4)
Fe1A C1A C2A C3A 59.1(3)
C5A C1A C2A Fe1A -61.0(3)
C6A C1A C2A Fe1A 116.3(4)
C10A Fe1A C2A C1A -68.1(3)
C5A Fe1A C2A C1A 39.2(3)
C14A Fe1A C2A C1A -38.0(6)
C11A Fe1A C2A C1A -110.3(3)
C13A Fe1A C2A C1A -179(17)
C4A Fe1A C2A C1A 83.4(3)
C3A Fe1A C2A C1A 120.6(4)
C12A Fe1A C2A C1A -151.2(3)
C10A Fe1A C2A C3A 171.3(3)
C1A Fe1A C2A C3A -120.6(4)
C5A Fe1A C2A C3A -81.4(3)
C14A Fe1A C2A C3A -158.6(4)
C11A Fe1A C2A C3A 129.1(3)
C13A Fe1A C2A C3A 60.3(6)
C4A Fe1A C2A C3A -37.2(3)
C12A Fe1A C2A C3A 88.2(3)
C1A C2A C3A C4A 0.8(5)
Fe1A C2A C3A C4A 58.7(3)
C1A C2A C3A Fe1A -57.9(3)
C10A Fe1A C3A C4A -141.2(5)
C1A Fe1A C3A C4A -82.5(3)
C5A Fe1A C3A C4A -38.3(3)
C14A Fe1A C3A C4A 36.6(7)
C2A Fe1A C3A C4A -119.7(4)
C11A Fe1A C3A C4A 171.6(3)
C13A Fe1A C3A C4A 82.8(3)
C12A Fe1A C3A C4A 127.2(3)
C10A Fe1A C3A C2A -21.4(6)
C1A Fe1A C3A C2A 37.2(3)
C5A Fe1A C3A C2A 81.5(3)
C14A Fe1A C3A C2A 156.3(5)
C11A Fe1A C3A C2A -68.7(3)
C13A Fe1A C3A C2A -157.4(3)
C4A Fe1A C3A C2A 119.7(4)
C12A Fe1A C3A C2A -113.1(3)
C2A C3A C4A C5A 0.6(5)
Fe1A C3A C4A C5A 58.8(3)
C2A C3A C4A Fe1A -58.2(3)
C10A Fe1A C4A C3A 149.6(4)
C1A Fe1A C4A C3A 81.7(3)
C5A Fe1A C4A C3A 118.6(4)
C14A Fe1A C4A C3A -165.6(3)
C2A Fe1A C4A C3A 37.5(3)
C11A Fe1A C4A C3A -28.2(9)
C13A Fe1A C4A C3A -120.0(3)
C12A Fe1A C4A C3A -76.4(4)
C10A Fe1A C4A C5A 31.0(5)
C1A Fe1A C4A C5A -36.9(3)
C14A Fe1A C4A C5A 75.8(3)
C2A Fe1A C4A C5A -81.1(3)
C11A Fe1A C4A C5A -146.8(7)
C13A Fe1A C4A C5A 121.4(3)
C3A Fe1A C4A C5A -118.6(4)
C12A Fe1A C4A C5A 165.0(3)
C2A C1A C5A C4A 2.3(5)
C6A C1A C5A C4A -175.2(4)
Fe1A C1A C5A C4A -58.9(3)
C2A C1A C5A Fe1A 61.2(3)
C6A C1A C5A Fe1A -116.3(4)
C3A C4A C5A C1A -1.8(5)
Fe1A C4A C5A C1A 57.9(3)
C3A C4A C5A Fe1A -59.8(3)
C10A Fe1A C5A C1A 73.8(3)
C14A Fe1A C5A C1A 117.6(3)
C2A Fe1A C5A C1A -39.2(3)
C11A Fe1A C5A C1A 42.9(5)
C13A Fe1A C5A C1A 156.9(3)
C4A Fe1A C5A C1A -121.1(4)
C3A Fe1A C5A C1A -83.2(3)
C12A Fe1A C5A C1A -178(17)
C10A Fe1A C5A C4A -165.2(3)
C1A Fe1A C5A C4A 121.1(4)
C14A Fe1A C5A C4A -121.4(3)
C2A Fe1A C5A C4A 81.8(3)
C11A Fe1A C5A C4A 164.0(3)
C13A Fe1A C5A C4A -82.0(3)
C3A Fe1A C5A C4A 37.8(3)
C12A Fe1A C5A C4A -57.2(9)
C5A C1A C6A C7A -177.1(4)
C2A C1A C6A C7A 6.0(6)
Fe1A C1A C6A C7A 95.9(4)
C5A C1A C6A C8A 55.6(6)
C2A C1A C6A C8A -121.3(5)
Fe1A C1A C6A C8A -31.5(5)
C1A C6A C8A C9A 69.1(5)
C7A C6A C8A C9A -57.9(5)
C6A C8A C9A C10A -67.7(5)
C6A C8A C9A P1A 169.9(3)
C31A P1A C9A C10A 58.8(3)
C21A P1A C9A C10A 165.3(3)
C31A P1A C9A C8A -176.2(3)
C21A P1A C9A C8A -69.6(3)
C8A C9A C10A C11A 115.6(4)
P1A C9A C10A C11A -120.6(4)
C8A C9A C10A C14A -60.5(5)
P1A C9A C10A C14A 63.3(5)
C8A C9A C10A Fe1A 28.6(5)
P1A C9A C10A Fe1A 152.4(2)
C1A Fe1A C10A C11A -117.6(3)
C5A Fe1A C10A C11A -157.3(3)
C14A Fe1A C10A C11A 117.5(3)
C2A Fe1A C10A C11A -79.5(3)
C13A Fe1A C10A C11A 79.8(3)
C4A Fe1A C10A C11A -179.2(4)
C3A Fe1A C10A C11A -63.7(6)
C12A Fe1A C10A C11A 36.4(3)
C1A Fe1A C10A C14A 124.9(2)
C5A Fe1A C10A C14A 85.2(3)
C2A Fe1A C10A C14A 163.0(2)
C11A Fe1A C10A C14A -117.5(3)
C13A Fe1A C10A C14A -37.7(2)
C4A Fe1A C10A C14A 63.3(5)
C3A Fe1A C10A C14A 178.8(5)
C12A Fe1A C10A C14A -81.1(3)
C1A Fe1A C10A C9A 0.8(4)
C5A Fe1A C10A C9A -38.9(4)
C14A Fe1A C10A C9A -124.1(4)
C2A Fe1A C10A C9A 38.9(4)
C11A Fe1A C10A C9A 118.4(4)
C13A Fe1A C10A C9A -161.8(4)
C4A Fe1A C10A C9A -60.8(6)
C3A Fe1A C10A C9A 54.7(7)
C12A Fe1A C10A C9A 154.8(4)
C14A C10A C11A C12A 1.9(5)
C9A C10A C11A C12A -174.9(4)
Fe1A C10A C11A C12A -58.7(3)
C14A C10A C11A Fe1A 60.6(3)
C9A C10A C11A Fe1A -116.2(4)
C1A Fe1A C11A C10A 74.4(3)
C5A Fe1A C11A C10A 44.9(5)
C14A Fe1A C11A C10A -39.5(2)
C2A Fe1A C11A C10A 117.1(3)
C13A Fe1A C11A C10A -83.8(3)
C4A Fe1A C11A C10A 178.5(7)
C3A Fe1A C11A C10A 156.1(3)
C12A Fe1A C11A C10A -121.5(4)
C10A Fe1A C11A C12A 121.5(4)
C1A Fe1A C11A C12A -164.1(3)
C5A Fe1A C11A C12A 166.4(3)
C14A Fe1A C11A C12A 82.0(3)
C2A Fe1A C11A C12A -121.4(3)
C13A Fe1A C11A C12A 37.7(3)
C4A Fe1A C11A C12A -60.0(8)
C3A Fe1A C11A C12A -82.4(3)
C10A C11A C12A C13A -1.1(5)
Fe1A C11A C12A C13A -58.3(3)
C10A C11A C12A Fe1A 57.2(3)
C10A Fe1A C12A C13A 82.4(3)
C1A Fe1A C12A C13A 151.7(4)
C5A Fe1A C12A C13A -30.9(9)
C14A Fe1A C12A C13A 37.4(3)
C2A Fe1A C12A C13A -165.2(3)
C11A Fe1A C12A C13A 119.2(4)
C4A Fe1A C12A C13A -77.4(3)
C3A Fe1A C12A C13A -120.3(3)
C10A Fe1A C12A C11A -36.8(2)
C1A Fe1A C12A C11A 32.5(5)
C5A Fe1A C12A C11A -150.1(7)
C14A Fe1A C12A C11A -81.8(3)
C2A Fe1A C12A C11A 75.6(3)
C13A Fe1A C12A C11A -119.2(4)
C4A Fe1A C12A C11A 163.4(3)
C3A Fe1A C12A C11A 120.5(3)
C11A C12A C13A C14A -0.1(5)
Fe1A C12A C13A C14A -58.3(3)
C11A C12A C13A Fe1A 58.2(3)
C10A Fe1A C13A C12A -82.0(3)
C1A Fe1A C13A C12A -140.6(5)
C5A Fe1A C13A C12A 171.3(3)
C14A Fe1A C13A C12A -120.4(4)
C2A Fe1A C13A C12A 37.7(6)
C11A Fe1A C13A C12A -37.8(3)
C4A Fe1A C13A C12A 126.7(3)
C3A Fe1A C13A C12A 82.5(3)
C10A Fe1A C13A C14A 38.5(2)
C1A Fe1A C13A C14A -20.2(6)
C5A Fe1A C13A C14A -68.2(3)
C2A Fe1A C13A C14A 158.1(5)
C11A Fe1A C13A C14A 82.7(3)
C4A Fe1A C13A C14A -112.9(3)
C3A Fe1A C13A C14A -157.1(3)
C12A Fe1A C13A C14A 120.4(4)
C12A C13A C14A C10A 1.3(5)
Fe1A C13A C14A C10A -58.0(3)
C12A C13A C14A P2A 180.0(3)
Fe1A C13A C14A P2A 120.7(3)
C12A C13A C14A Fe1A 59.3(3)
C11A C10A C14A C13A -2.0(4)
C9A C10A C14A C13A 174.6(4)
Fe1A C10A C14A C13A 59.1(3)
C11A C10A C14A P2A 179.4(3)
C9A C10A C14A P2A -4.0(6)
Fe1A C10A C14A P2A -119.5(3)
C11A C10A C14A Fe1A -61.1(3)
C9A C10A C14A Fe1A 115.5(4)
C41A P2A C14A C13A 77.4(4)
C51A P2A C14A C13A -23.6(4)
C41A P2A C14A C10A -104.2(4)
C51A P2A C14A C10A 154.8(4)
C41A P2A C14A Fe1A 167.1(2)
C51A P2A C14A Fe1A 66.1(3)
C10A Fe1A C14A C13A -119.3(3)
C1A Fe1A C14A C13A 172.1(3)
C5A Fe1A C14A C13A 130.1(3)
C2A Fe1A C14A C13A -160.2(4)
C11A Fe1A C14A C13A -80.6(3)
C4A Fe1A C14A C13A 89.0(3)
C3A Fe1A C14A C13A 62.0(6)
C12A Fe1A C14A C13A -36.9(3)
C1A Fe1A C14A C10A -68.6(3)
C5A Fe1A C14A C10A -110.6(2)
C2A Fe1A C14A C10A -40.9(5)
C11A Fe1A C14A C10A 38.7(2)
C13A Fe1A C14A C10A 119.3(3)
C4A Fe1A C14A C10A -151.7(2)
C3A Fe1A C14A C10A -178.8(5)
C12A Fe1A C14A C10A 82.4(2)
C10A Fe1A C14A P2A 121.2(4)
C1A Fe1A C14A P2A 52.6(3)
C5A Fe1A C14A P2A 10.6(3)
C2A Fe1A C14A P2A 80.3(5)
C11A Fe1A C14A P2A 159.9(3)
C13A Fe1A C14A P2A -119.6(4)
C4A Fe1A C14A P2A -30.6(3)
C3A Fe1A C14A P2A -57.6(6)
C12A Fe1A C14A P2A -156.4(3)
C9A P1A C21A C26A 117.3(4)
C31A P1A C21A C26A -138.0(4)
C9A P1A C21A C22A -18.7(5)
C31A P1A C21A C22A 85.9(5)
C26A C21A C22A C23A 49.6(7)
P1A C21A C22A C23A -174.6(4)
C21A C22A C23A C24A -48.2(7)
C22A C23A C24A C25A 47.8(8)
C23A C24A C25A C26A -47.9(8)
C22A C21A C26A C25A -50.8(7)
P1A C21A C26A C25A 169.7(4)
C24A C25A C26A C21A 49.5(8)
C9A P1A C31A C32A 58.0(4)
C21A P1A C31A C32A -50.3(4)
C9A P1A C31A C36A -171.9(3)
C21A P1A C31A C36A 79.7(4)
C36A C31A C32A C33A 53.4(5)
P1A C31A C32A C33A -177.3(3)
C31A C32A C33A C34A -54.1(6)
C32A C33A C34A C35A 54.1(6)
C33A C34A C35A C36A -53.8(6)
C34A C35A C36A C31A 53.6(6)
C32A C31A C36A C35A -53.1(6)
P1A C31A C36A C35A 173.2(4)
C14A P2A C41A C42A 6.3(4)
C51A P2A C41A C42A 109.7(4)
C14A P2A C41A C46A -174.1(3)
C51A P2A C41A C46A -70.7(4)
C46A C41A C42A C43A 1.8(6)
P2A C41A C42A C43A -178.6(3)
C41A C42A C43A C44A -0.5(7)
C42A C43A C44A C45A 0.1(8)
C43A C44A C45A C46A -1.2(8)
C44A C45A C46A C41A 2.6(8)
C42A C41A C46A C45A -2.9(7)
P2A C41A C46A C45A 177.4(4)
C14A P2A C51A C52A -106.2(4)
C41A P2A C51A C52A 149.0(4)
C14A P2A C51A C56A 76.4(4)
C41A P2A C51A C56A -28.4(4)
C56A C51A C52A C53A -3.4(7)
P2A C51A C52A C53A 179.1(4)
C51A C52A C53A C54A 1.6(9)
C52A C53A C54A C55A 1.2(11)
C53A C54A C55A C56A -2.3(11)
C54A C55A C56A C51A 0.5(10)
C52A C51A C56A C55A 2.3(8)
P2A C51A C56A C55A 179.7(4)
C10B Fe1B C1B C2B 125.9(3)
C14B Fe1B C1B C2B 165.1(3)
C5B Fe1B C1B C2B -116.8(4)
C11B Fe1B C1B C2B 85.8(3)
C3B Fe1B C1B C2B -36.6(3)
C13B Fe1B C1B C2B 179(18)
C12B Fe1B C1B C2B 64.3(5)
C4B Fe1B C1B C2B -79.6(3)
C10B Fe1B C1B C5B -117.2(3)
C14B Fe1B C1B C5B -78.1(3)
C2B Fe1B C1B C5B 116.8(4)
C11B Fe1B C1B C5B -157.4(3)
C3B Fe1B C1B C5B 80.2(3)
C13B Fe1B C1B C5B -64.1(6)
C12B Fe1B C1B C5B -178.9(4)
C4B Fe1B C1B C5B 37.3(3)
C10B Fe1B C1B C6B 1.9(4)
C14B Fe1B C1B C6B 41.1(4)
C2B Fe1B C1B C6B -124.0(5)
C5B Fe1B C1B C6B 119.1(5)
C11B Fe1B C1B C6B -38.2(4)
C3B Fe1B C1B C6B -160.6(4)
C13B Fe1B C1B C6B 55.0(7)
C12B Fe1B C1B C6B -59.8(6)
C4B Fe1B C1B C6B 156.4(4)
C5B C1B C2B C3B -1.1(5)
C6B C1B C2B C3B 174.8(4)
Fe1B C1B C2B C3B 59.2(3)
C5B C1B C2B Fe1B -60.3(3)
C6B C1B C2B Fe1B 115.6(5)
C10B Fe1B C2B C3B 172.4(3)
C1B Fe1B C2B C3B -120.8(4)
C14B Fe1B C2B C3B -156.3(4)
C5B Fe1B C2B C3B -81.2(3)
C11B Fe1B C2B C3B 129.6(3)
C13B Fe1B C2B C3B 60.2(6)
C12B Fe1B C2B C3B 88.9(3)
C4B Fe1B C2B C3B -36.6(3)
C10B Fe1B C2B C1B -66.8(3)
C14B Fe1B C2B C1B -35.6(6)
C5B Fe1B C2B C1B 39.6(3)
C11B Fe1B C2B C1B -109.6(3)
C3B Fe1B C2B C1B 120.8(4)
C13B Fe1B C2B C1B -179(18)
C12B Fe1B C2B C1B -150.4(3)
C4B Fe1B C2B C1B 84.2(3)
C1B C2B C3B C4B 0.6(5)
Fe1B C2B C3B C4B 59.0(3)
C1B C2B C3B Fe1B -58.5(3)
C10B Fe1B C3B C2B -18.8(6)
C1B Fe1B C3B C2B 37.2(3)
C14B Fe1B C3B C2B 154.8(4)
C5B Fe1B C3B C2B 82.0(3)
C11B Fe1B C3B C2B -68.5(3)
C13B Fe1B C3B C2B -157.5(3)
C12B Fe1B C3B C2B -113.1(3)
C4B Fe1B C3B C2B 120.7(4)
C10B Fe1B C3B C4B -139.5(5)
C1B Fe1B C3B C4B -83.5(3)
C14B Fe1B C3B C4B 34.1(6)
C2B Fe1B C3B C4B -120.7(4)
C5B Fe1B C3B C4B -38.7(3)
C11B Fe1B C3B C4B 170.8(3)
C13B Fe1B C3B C4B 81.7(3)
C12B Fe1B C3B C4B 126.2(3)
C2B C3B C4B C5B 0.2(5)
Fe1B C3B C4B C5B 58.4(3)
C2B C3B C4B Fe1B -58.2(3)
C10B Fe1B C4B C3B 149.4(4)
C1B Fe1B C4B C3B 80.9(3)
C14B Fe1B C4B C3B -166.2(3)
C2B Fe1B C4B C3B 36.8(3)
C5B Fe1B C4B C3B 118.5(4)
C11B Fe1B C4B C3B -31.1(9)
C13B Fe1B C4B C3B -120.9(3)
C12B Fe1B C4B C3B -77.9(4)
C10B Fe1B C4B C5B 31.0(5)
C1B Fe1B C4B C5B -37.6(3)
C14B Fe1B C4B C5B 75.3(3)
C2B Fe1B C4B C5B -81.6(3)
C11B Fe1B C4B C5B -149.5(7)
C3B Fe1B C4B C5B -118.5(4)
C13B Fe1B C4B C5B 120.7(3)
C12B Fe1B C4B C5B 163.6(3)
C2B C1B C5B C4B 1.3(5)
C6B C1B C5B C4B -174.9(4)
Fe1B C1B C5B C4B -59.2(3)
C2B C1B C5B Fe1B 60.4(3)
C6B C1B C5B Fe1B -115.8(4)
C3B C4B C5B C1B -0.9(5)
Fe1B C4B C5B C1B 58.2(3)
C3B C4B C5B Fe1B -59.2(3)
C10B Fe1B C5B C1B 74.6(3)
C14B Fe1B C5B C1B 118.3(3)
C2B Fe1B C5B C1B -39.1(3)
C11B Fe1B C5B C1B 44.9(5)
C3B Fe1B C5B C1B -82.7(3)
C13B Fe1B C5B C1B 156.9(3)
C12B Fe1B C5B C1B 177.9(7)
C4B Fe1B C5B C1B -120.4(4)
C10B Fe1B C5B C4B -165.1(3)
C1B Fe1B C5B C4B 120.4(4)
C14B Fe1B C5B C4B -121.3(3)
C2B Fe1B C5B C4B 81.3(3)
C11B Fe1B C5B C4B 165.3(3)
C3B Fe1B C5B C4B 37.6(3)
C13B Fe1B C5B C4B -82.7(3)
C12B Fe1B C5B C4B -61.7(8)
C2B C1B C6B C7B 5.6(7)
C5B C1B C6B C7B -179.1(4)
Fe1B C1B C6B C7B 94.6(4)
C2B C1B C6B C8B -121.3(5)
C5B C1B C6B C8B 54.0(6)
Fe1B C1B C6B C8B -32.4(5)
C1B C6B C8B C9B 68.8(5)
C7B C6B C8B C9B -58.6(5)
C6B C8B C9B C10B -67.1(5)
C6B C8B C9B P1B 171.6(3)
C31B P1B C9B C10B 58.6(3)
C21B P1B C9B C10B 165.1(3)
C31B P1B C9B C8B -176.1(3)
C21B P1B C9B C8B -69.6(3)
C8B C9B C10B C11B 115.1(4)
P1B C9B C10B C11B -121.8(4)
C8B C9B C10B C14B -59.8(6)
P1B C9B C10B C14B 63.3(5)
C8B C9B C10B Fe1B 28.8(5)
P1B C9B C10B Fe1B 151.9(2)
C1B Fe1B C10B C11B -118.0(3)
C14B Fe1B C10B C11B 117.0(3)
C2B Fe1B C10B C11B -80.3(3)
C5B Fe1B C10B C11B -158.3(3)
C3B Fe1B C10B C11B -66.5(6)
C13B Fe1B C10B C11B 79.3(3)
C12B Fe1B C10B C11B 36.2(3)
C4B Fe1B C10B C11B 179.8(4)
C1B Fe1B C10B C14B 125.0(2)
C2B Fe1B C10B C14B 162.7(2)
C5B Fe1B C10B C14B 84.7(3)
C11B Fe1B C10B C14B -117.0(3)
C3B Fe1B C10B C14B 176.5(5)
C13B Fe1B C10B C14B -37.7(2)
C12B Fe1B C10B C14B -80.8(2)
C4B Fe1B C10B C14B 62.8(5)
C1B Fe1B C10B C9B 0.4(4)
C14B Fe1B C10B C9B -124.6(4)
C2B Fe1B C10B C9B 38.0(4)
C5B Fe1B C10B C9B -40.0(4)
C11B Fe1B C10B C9B 118.3(4)
C3B Fe1B C10B C9B 51.9(6)
C13B Fe1B C10B C9B -162.3(4)
C12B Fe1B C10B C9B 154.6(4)
C4B Fe1B C10B C9B -61.8(5)
C14B C10B C11B C12B 1.6(5)
C9B C10B C11B C12B -174.3(4)
Fe1B C10B C11B C12B -58.6(3)
C14B C10B C11B Fe1B 60.2(3)
C9B C10B C11B Fe1B -115.7(4)
C10B Fe1B C11B C12B 121.3(4)
C1B Fe1B C11B C12B -164.8(3)
C14B Fe1B C11B C12B 81.5(3)
C2B Fe1B C11B C12B -121.9(3)
C5B Fe1B C11B C12B 164.1(4)
C3B Fe1B C11B C12B -83.1(3)
C13B Fe1B C11B C12B 37.3(3)
C4B Fe1B C11B C12B -58.4(8)
C1B Fe1B C11B C10B 73.9(3)
C14B Fe1B C11B C10B -39.8(2)
C2B Fe1B C11B C10B 116.8(3)
C5B Fe1B C11B C10B 42.8(5)
C3B Fe1B C11B C10B 155.7(3)
C13B Fe1B C11B C10B -84.0(3)
C12B Fe1B C11B C10B -121.3(4)
C4B Fe1B C11B C10B -179.7(7)
C10B C11B C12B C13B -1.6(5)
Fe1B C11B C12B C13B -58.9(3)
C10B C11B C12B Fe1B 57.3(3)
C10B Fe1B C12B C11B -37.2(2)
C1B Fe1B C12B C11B 31.0(5)
C14B Fe1B C12B C11B -82.5(3)
C2B Fe1B C12B C11B 75.5(3)
C5B Fe1B C12B C11B -146.0(7)
C3B Fe1B C12B C11B 120.4(3)
C13B Fe1B C12B C11B -119.7(4)
C4B Fe1B C12B C11B 163.8(3)
C10B Fe1B C12B C13B 82.5(3)
C1B Fe1B C12B C13B 150.7(4)
C14B Fe1B C12B C13B 37.2(2)
C2B Fe1B C12B C13B -164.8(3)
C5B Fe1B C12B C13B -26.3(9)
C11B Fe1B C12B C13B 119.7(4)
C3B Fe1B C12B C13B -119.9(3)
C4B Fe1B C12B C13B -76.5(3)
C11B C12B C13B C14B 0.9(5)
Fe1B C12B C13B C14B -57.6(3)
C11B C12B C13B Fe1B 58.5(3)
C10B Fe1B C13B C12B -82.0(3)
C1B Fe1B C13B C12B -139.5(5)
C14B Fe1B C13B C12B -120.8(4)
C2B Fe1B C13B C12B 38.8(6)
C5B Fe1B C13B C12B 172.3(3)
C11B Fe1B C13B C12B -37.4(3)
C3B Fe1B C13B C12B 83.4(3)
C4B Fe1B C13B C12B 127.1(3)
C10B Fe1B C13B C14B 38.7(2)
C1B Fe1B C13B C14B -18.7(6)
C2B Fe1B C13B C14B 159.6(5)
C5B Fe1B C13B C14B -67.0(3)
C11B Fe1B C13B C14B 83.4(3)
C3B Fe1B C13B C14B -155.8(3)
C12B Fe1B C13B C14B 120.8(4)
C4B Fe1B C13B C14B -112.1(3)
C12B C13B C14B C10B 0.1(5)
Fe1B C13B C14B C10B -58.5(3)
C12B C13B C14B P2B 178.8(3)
Fe1B C13B C14B P2B 120.2(3)
C12B C13B C14B Fe1B 58.6(3)
C11B C10B C14B C13B -1.0(4)
C9B C10B C14B C13B 174.6(4)
Fe1B C10B C14B C13B 59.8(3)
C11B C10B C14B P2B -179.7(3)
C9B C10B C14B P2B -4.1(6)
Fe1B C10B C14B P2B -118.9(3)
C11B C10B C14B Fe1B -60.7(3)
C9B C10B C14B Fe1B 114.8(4)
C41B P2B C14B C13B 82.1(4)
C51B P2B C14B C13B -18.6(4)
C41B P2B C14B C10B -99.5(4)
C51B P2B C14B C10B 159.9(4)
C41B P2B C14B Fe1B 172.3(2)
C51B P2B C14B Fe1B 71.7(3)
C10B Fe1B C14B C13B -119.1(3)
C1B Fe1B C14B C13B 172.6(3)
C2B Fe1B C14B C13B -161.4(4)
C5B Fe1B C14B C13B 130.5(3)
C11B Fe1B C14B C13B -79.9(3)
C3B Fe1B C14B C13B 64.3(6)
C12B Fe1B C14B C13B -36.5(3)
C4B Fe1B C14B C13B 89.3(3)
C1B Fe1B C14B C10B -68.3(3)
C2B Fe1B C14B C10B -42.3(5)
C5B Fe1B C14B C10B -110.4(2)
C11B Fe1B C14B C10B 39.2(2)
C3B Fe1B C14B C10B -176.6(4)
C13B Fe1B C14B C10B 119.1(3)
C12B Fe1B C14B C10B 82.6(2)
C4B Fe1B C14B C10B -151.6(2)
C10B Fe1B C14B P2B 120.5(4)
C1B Fe1B C14B P2B 52.3(3)
C2B Fe1B C14B P2B 78.2(5)
C5B Fe1B C14B P2B 10.1(3)
C11B Fe1B C14B P2B 159.7(3)
C3B Fe1B C14B P2B -56.0(6)
C13B Fe1B C14B P2B -120.4(4)
C12B Fe1B C14B P2B -156.9(3)
C4B Fe1B C14B P2B -31.1(3)
C31B P1B C21B C26B -142.9(4)
C9B P1B C21B C26B 111.8(4)
C31B P1B C21B C22B 84.3(5)
C9B P1B C21B C22B -21.0(5)
C26B C21B C22B C23B 50.3(7)
P1B C21B C22B C23B -177.9(4)
C21B C22B C23B C24B -51.5(7)
C22B C23B C24B C25B 52.9(7)
C23B C24B C25B C26B -52.6(7)
C22B C21B C26B C25B -50.8(7)
P1B C21B C26B C25B 172.3(4)
C24B C25B C26B C21B 51.8(7)
C9B P1B C31B C32B 57.4(4)
C21B P1B C31B C32B -52.0(4)
C9B P1B C31B C36B -174.7(3)
C21B P1B C31B C36B 75.9(4)
C36B C31B C32B C33B 55.2(5)
P1B C31B C32B C33B -176.9(3)
C31B C32B C33B C34B -57.6(6)
C32B C33B C34B C35B 56.0(7)
C33B C34B C35B C36B -53.9(7)
C34B C35B C36B C31B 53.9(6)
C32B C31B C36B C35B -53.3(6)
P1B C31B C36B C35B 173.6(4)
C14B P2B C41B C42B -4.3(4)
C51B P2B C41B C42B 99.2(4)
C14B P2B C41B C46B 178.0(4)
C51B P2B C41B C46B -78.5(4)
C46B C41B C42B C43B 1.6(7)
P2B C41B C42B C43B -176.1(4)
C41B C42B C43B C44B 0.3(8)
C42B C43B C44B C45B -1.7(8)
C43B C44B C45B C46B 1.1(9)
C44B C45B C46B C41B 0.8(9)
C42B C41B C46B C45B -2.1(7)
P2B C41B C46B C45B 175.7(4)
C14B P2B C51B C52B -105.2(4)
C41B P2B C51B C52B 150.4(4)
C14B P2B C51B C56B 78.5(4)
C41B P2B C51B C56B -25.9(4)
C56B C51B C52B C53B -0.6(7)
P2B C51B C52B C53B -177.1(4)
C51B C52B C53B C54B -0.2(9)
C52B C53B C54B C55B 0.9(9)
C53B C54B C55B C56B -0.8(9)
C54B C55B C56B C51B 0.0(8)
C52B C51B C56B C55B 0.8(7)
P2B C51B C56B C55B 177.1(4)
